data_4334225
loop_
_publ_author_name
'Brenda A. Frazier'
'Valerie A. Williams'
'Peter T. Wolczanski'
'Suzanne C. Bart'
'Karsten Meyer'
'Thomas R. Cundari'
'Emil B. Lobkovsky'

_publ_section_title
;
 C-C Bond Formation and Related Reactions at the CNC Backbone in (smif)FeX
 (smif = 1,3-Di-(2-pyridyl)-2-azaallyl): Dimerizations, 3 + 2 Cyclization,
 and Nucleophilic Attack; Transfer Hydrogenations and Alkyne Trimerization
 (X = N(TMS)2, dpma = (Di-(2-pyridyl-methyl)-amide))
;
_journal_name_full 'Inorganic Chemistry'
_journal_page_first 3295
_journal_page_last 3312
_journal_paper_doi 10.1021/ic302783y
_journal_volume 52
_journal_year 2013
_chemical_formula_moiety 'C40 H64 Fe2 N8 Si4'
_chemical_formula_sum 'C40 H64 Fe2 N8 Si4'
_chemical_formula_weight 881.05
_chemical_name_systematic
; 
 ? 
;
_space_group_IT_number 14
_symmetry_cell_setting monoclinic
_symmetry_space_group_name_Hall '-P 2ybc'
_symmetry_space_group_name_H-M 'P 1 21/c 1'
_atom_sites_solution_hydrogens geom
_atom_sites_solution_primary direct
_atom_sites_solution_secondary difmap
_audit_creation_method SHELXL-97
_cell_angle_alpha 90.00
_cell_angle_beta 104.629(3)
_cell_angle_gamma 90.00
_cell_formula_units_Z 2
_cell_length_a 9.1297(5)
_cell_length_b 18.5891(9)
_cell_length_c 14.2734(9)
_cell_measurement_reflns_used 7615
_cell_measurement_temperature 173(2)
_cell_measurement_theta_max 29.01
_cell_measurement_theta_min 2.19
_cell_volume 2343.9(2)
_computing_cell_refinement 'Bruker SAINT+'
_computing_data_collection 'Bruker APEX2'
_computing_data_reduction 'Bruker SAINT+'
_computing_molecular_graphics 'Bruker SHELXTL'
_computing_publication_material 'Bruker SHELXTL'
_computing_structure_refinement 'SHELXL-97 (Sheldrick, 1997)'
_computing_structure_solution 'SHELXS-97 (Sheldrick, 1990)'
_diffrn_ambient_temperature 173(2)
_diffrn_measured_fraction_theta_full 1.000
_diffrn_measured_fraction_theta_max 1.000
_diffrn_measurement_device_type 'Bruker X8 APEX II diffractometer'
_diffrn_measurement_method 'phi and omega scans'
_diffrn_radiation_monochromator graphite
_diffrn_radiation_source 'fine-focus sealed tube'
_diffrn_radiation_type MoK\a
_diffrn_radiation_wavelength 0.71073
_diffrn_reflns_av_R_equivalents 0.0295
_diffrn_reflns_av_sigmaI/netI 0.0336
_diffrn_reflns_limit_h_max 12
_diffrn_reflns_limit_h_min -12
_diffrn_reflns_limit_k_max 24
_diffrn_reflns_limit_k_min -24
_diffrn_reflns_limit_l_max 19
_diffrn_reflns_limit_l_min -16
_diffrn_reflns_number 22647
_diffrn_reflns_theta_full 28.28
_diffrn_reflns_theta_max 28.28
_diffrn_reflns_theta_min 2.19
_diffrn_standards_number 0
_exptl_absorpt_coefficient_mu 0.757
_exptl_absorpt_correction_T_max 0.8949
_exptl_absorpt_correction_T_min 0.7515
_exptl_absorpt_correction_type multi-scan
_exptl_absorpt_process_details SADABS
_exptl_crystal_colour black
_exptl_crystal_density_diffrn 1.248
_exptl_crystal_description parallelepiped
_exptl_crystal_F_000 936
_exptl_crystal_size_max 0.40
_exptl_crystal_size_mid 0.20
_exptl_crystal_size_min 0.15
_refine_diff_density_max 0.978
_refine_diff_density_min -0.275
_refine_diff_density_rms 0.059
_refine_ls_extinction_method none
_refine_ls_goodness_of_fit_ref 1.034
_refine_ls_hydrogen_treatment mixed
_refine_ls_matrix_type full
_refine_ls_number_parameters 280
_refine_ls_number_reflns 5817
_refine_ls_number_restraints 0
_refine_ls_restrained_S_all 1.034
_refine_ls_R_factor_all 0.0508
_refine_ls_R_factor_gt 0.0366
_refine_ls_shift/su_max 0.001
_refine_ls_shift/su_mean 0.000
_refine_ls_structure_factor_coef Fsqd
_refine_ls_weighting_details 'calc w=1/[\s^2^(Fo^2^)+(0.0491P)^2^+0.8812P] where P=(Fo^2^+2Fc^2^)/3'
_refine_ls_weighting_scheme calc
_refine_ls_wR_factor_gt 0.0917
_refine_ls_wR_factor_ref 0.0991
_reflns_number_gt 4615
_reflns_number_total 5817
_reflns_threshold_expression >2sigma(I)
_cod_data_source_file ic302783y_si_001_1.cif
_cod_data_source_block vw16
_cod_original_cell_volume 2343.8(2)
_cod_database_code 4334225

loop_
_symmetry_equiv_pos_as_xyz
'x, y, z'
'-x, y+1/2, -z+1/2'
'-x, -y, -z'
'x, -y-1/2, z-1/2'

loop_
_atom_site_label
_atom_site_type_symbol
_atom_site_fract_x
_atom_site_fract_y
_atom_site_fract_z
_atom_site_U_iso_or_equiv
_atom_site_adp_type
_atom_site_occupancy
_atom_site_symmetry_multiplicity
_atom_site_calc_flag
_atom_site_refinement_flags
Fe1 Fe 0.41980(3) 0.560124(13) 0.800734(19) 0.02307(9) Uani 1 1 d .
Si1 Si 0.51513(7) 0.72430(3) 0.79728(5) 0.03913(16) Uani 1 1 d .
Si2 Si 0.18733(6) 0.68695(3) 0.77175(4) 0.02931(13) Uani 1 1 d .
N1 N 0.29292(17) 0.49064(8) 0.69528(11) 0.0232(3) Uani 1 1 d .
N2 N 0.35789(16) 0.48523(8) 0.88447(11) 0.0209(3) Uani 1 1 d .
N3 N 0.64134(16) 0.51524(8) 0.85647(11) 0.0222(3) Uani 1 1 d .
N4 N 0.37329(18) 0.66256(8) 0.78924(12) 0.0282(3) Uani 1 1 d .
C1 C 0.3129(3) 0.56135(12) 0.55488(15) 0.0388(5) Uani 1 1 d .
H1A H 0.3316 0.6008 0.6019 0.058 Uiso 1 1 calc R
H1B H 0.2391 0.5768 0.4958 0.058 Uiso 1 1 calc R
H1C H 0.4079 0.5481 0.5392 0.058 Uiso 1 1 calc R
C2 C 0.2520(2) 0.49761(11) 0.59719(14) 0.0290(4) Uani 1 1 d .
C3 C 0.1576(2) 0.44887(12) 0.53897(15) 0.0350(5) Uani 1 1 d .
H3 H 0.132(3) 0.4556(13) 0.478(2) 0.047(7) Uiso 1 1 d .
C4 C 0.0978(2) 0.39101(11) 0.58017(15) 0.0341(5) Uani 1 1 d .
H4 H 0.028(2) 0.3573(11) 0.5378(16) 0.033(6) Uiso 1 1 d .
C5 C 0.1324(2) 0.38435(10) 0.67798(15) 0.0281(4) Uani 1 1 d .
H5 H 0.091(2) 0.3462(11) 0.7112(15) 0.027(5) Uiso 1 1 d .
C6 C 0.23106(19) 0.43473(9) 0.73624(13) 0.0224(4) Uani 1 1 d .
C7 C 0.27363(19) 0.43177(9) 0.83785(13) 0.0219(3) Uani 1 1 d .
H7 H 0.245(2) 0.3937(10) 0.8715(14) 0.019(5) Uiso 1 1 d .
C8 C 0.42486(18) 0.47789(9) 0.98739(12) 0.0205(3) Uani 1 1 d .
H8 H 0.4494 0.4261 1.0024 0.025 Uiso 1 1 calc R
C9 C 0.67897(19) 0.49600(9) 0.95105(13) 0.0217(3) Uani 1 1 d .
C10 C 0.8045(2) 0.45418(10) 0.99030(15) 0.0280(4) Uani 1 1 d .
H10 H 0.827(2) 0.4417(11) 1.0575(17) 0.032(6) Uiso 1 1 d .
C11 C 0.8959(2) 0.43186(11) 0.93176(16) 0.0328(4) Uani 1 1 d .
H11 H 0.987(3) 0.4017(12) 0.9572(17) 0.041(6) Uiso 1 1 d .
C12 C 0.8595(2) 0.45234(11) 0.83611(16) 0.0317(4) Uani 1 1 d .
H12 H 0.918(3) 0.4406(12) 0.7939(17) 0.041(7) Uiso 1 1 d .
C13 C 0.7306(2) 0.49367(10) 0.79984(14) 0.0273(4) Uani 1 1 d .
C14 C 0.6832(2) 0.51392(12) 0.69553(15) 0.0362(5) Uani 1 1 d .
H14A H 0.5976 0.4838 0.6624 0.054 Uiso 1 1 calc R
H14B H 0.7680 0.5066 0.6660 0.054 Uiso 1 1 calc R
H14C H 0.6528 0.5646 0.6896 0.054 Uiso 1 1 calc R
C15 C 0.6947(3) 0.69492(14) 0.8845(3) 0.0725(10) Uani 1 1 d .
H15A H 0.6748 0.6846 0.9475 0.109 Uiso 1 1 calc R
H15B H 0.7703 0.7333 0.8919 0.109 Uiso 1 1 calc R
H15C H 0.7330 0.6515 0.8599 0.109 Uiso 1 1 calc R
C16 C 0.4731(3) 0.81467(12) 0.8420(2) 0.0566(7) Uani 1 1 d .
H16A H 0.3843 0.8354 0.7966 0.085 Uiso 1 1 calc R
H16B H 0.5604 0.8464 0.8471 0.085 Uiso 1 1 calc R
H16C H 0.4525 0.8095 0.9058 0.085 Uiso 1 1 calc R
C17 C 0.5603(4) 0.73837(18) 0.6780(3) 0.0863(12) Uani 1 1 d .
H17A H 0.5899 0.6924 0.6545 0.129 Uiso 1 1 calc R
H17B H 0.6438 0.7728 0.6858 0.129 Uiso 1 1 calc R
H17C H 0.4709 0.7573 0.6312 0.129 Uiso 1 1 calc R
C18 C 0.1492(3) 0.72855(12) 0.88303(17) 0.0417(5) Uani 1 1 d .
H18A H 0.1984 0.6999 0.9399 0.063 Uiso 1 1 calc R
H18B H 0.0398 0.7298 0.8766 0.063 Uiso 1 1 calc R
H18C H 0.1894 0.7777 0.8907 0.063 Uiso 1 1 calc R
C19 C 0.1218(3) 0.75186(14) 0.6687(2) 0.0545(7) Uani 1 1 d .
H19A H 0.1810 0.7963 0.6826 0.082 Uiso 1 1 calc R
H19B H 0.0144 0.7627 0.6609 0.082 Uiso 1 1 calc R
H19C H 0.1360 0.7303 0.6090 0.082 Uiso 1 1 calc R
C20 C 0.0535(2) 0.60951(11) 0.73794(16) 0.0355(5) Uani 1 1 d .
H20A H 0.0564 0.5915 0.6739 0.053 Uiso 1 1 calc R
H20B H -0.0494 0.6254 0.7364 0.053 Uiso 1 1 calc R
H20C H 0.0834 0.5710 0.7859 0.053 Uiso 1 1 calc R

loop_
_atom_site_aniso_label
_atom_site_aniso_U_11
_atom_site_aniso_U_22
_atom_site_aniso_U_33
_atom_site_aniso_U_23
_atom_site_aniso_U_13
_atom_site_aniso_U_12
Fe1 0.02693(14) 0.01943(14) 0.02286(14) -0.00042(10) 0.00631(10) -0.00247(9)
Si1 0.0411(3) 0.0230(3) 0.0583(4) -0.0038(3) 0.0219(3) -0.0098(2)
Si2 0.0307(3) 0.0234(3) 0.0323(3) 0.0018(2) 0.0050(2) 0.0020(2)
N1 0.0267(7) 0.0219(7) 0.0214(7) -0.0023(6) 0.0071(6) -0.0001(6)
N2 0.0213(7) 0.0226(7) 0.0200(7) -0.0026(6) 0.0071(6) -0.0012(5)
N3 0.0225(7) 0.0229(8) 0.0230(7) -0.0034(6) 0.0092(6) -0.0042(5)
N4 0.0292(8) 0.0200(8) 0.0366(9) -0.0006(7) 0.0104(7) -0.0035(6)
C1 0.0514(13) 0.0410(12) 0.0233(10) 0.0025(9) 0.0082(9) -0.0082(9)
C2 0.0329(10) 0.0327(10) 0.0216(9) -0.0013(8) 0.0070(8) 0.0028(8)
C3 0.0384(11) 0.0432(12) 0.0200(10) -0.0038(9) 0.0011(8) -0.0009(9)
C4 0.0324(10) 0.0360(11) 0.0300(11) -0.0089(9) 0.0008(8) -0.0044(8)
C5 0.0267(9) 0.0275(10) 0.0295(10) -0.0059(8) 0.0062(8) -0.0033(7)
C6 0.0220(8) 0.0199(9) 0.0256(9) -0.0042(7) 0.0068(7) 0.0013(6)
C7 0.0224(8) 0.0207(9) 0.0238(9) -0.0017(7) 0.0084(7) -0.0014(6)
C8 0.0208(8) 0.0212(9) 0.0205(8) -0.0026(7) 0.0072(7) -0.0002(6)
C9 0.0228(8) 0.0210(9) 0.0229(9) -0.0041(7) 0.0088(7) -0.0038(6)
C10 0.0263(9) 0.0304(10) 0.0275(10) -0.0025(8) 0.0073(8) 0.0018(7)
C11 0.0251(9) 0.0336(11) 0.0414(12) -0.0054(9) 0.0113(8) 0.0031(8)
C12 0.0290(10) 0.0340(11) 0.0380(11) -0.0092(9) 0.0193(9) -0.0031(8)
C13 0.0303(9) 0.0283(10) 0.0267(9) -0.0064(8) 0.0137(8) -0.0093(7)
C14 0.0402(11) 0.0480(13) 0.0257(10) -0.0052(9) 0.0181(9) -0.0072(9)
C15 0.0354(13) 0.0377(14) 0.135(3) 0.0007(16) 0.0051(16) -0.0134(10)
C16 0.0486(14) 0.0273(12) 0.095(2) -0.0135(13) 0.0207(14) -0.0105(10)
C17 0.122(3) 0.066(2) 0.095(3) -0.0175(18) 0.071(2) -0.049(2)
C18 0.0399(12) 0.0400(12) 0.0472(14) -0.0066(10) 0.0150(10) 0.0052(9)
C19 0.0606(16) 0.0414(14) 0.0533(16) 0.0146(12) -0.0007(13) 0.0033(11)
C20 0.0260(10) 0.0358(11) 0.0417(12) -0.0012(9) 0.0032(9) -0.0007(8)

loop_
_atom_type_symbol
_atom_type_description
_atom_type_scat_dispersion_real
_atom_type_scat_dispersion_imag
_atom_type_scat_source
C C 0.0033 0.0016 'International Tables Vol C Tables 4.2.6.8 and 6.1.1.4'
H H 0.0000 0.0000 'International Tables Vol C Tables 4.2.6.8 and 6.1.1.4'
N N 0.0061 0.0033 'International Tables Vol C Tables 4.2.6.8 and 6.1.1.4'
Si Si 0.0817 0.0704 'International Tables Vol C Tables 4.2.6.8 and 6.1.1.4'
Fe Fe 0.3463 0.8444 'International Tables Vol C Tables 4.2.6.8 and 6.1.1.4'

loop_
_geom_angle_atom_site_label_1
_geom_angle_atom_site_label_2
_geom_angle_atom_site_label_3
_geom_angle
_geom_angle_site_symmetry_1
_geom_angle_site_symmetry_3
N4 Fe1 N2 129.78(6) . .
N4 Fe1 N1 118.19(7) . .
N2 Fe1 N1 79.19(6) . .
N4 Fe1 N3 125.16(6) . .
N2 Fe1 N3 83.70(6) . .
N1 Fe1 N3 108.95(6) . .
N4 Si1 C17 111.72(12) . .
N4 Si1 C16 114.05(10) . .
C17 Si1 C16 107.27(15) . .
N4 Si1 C15 111.68(10) . .
C17 Si1 C15 106.80(18) . .
C16 Si1 C15 104.80(14) . .
N4 Si2 C20 113.11(9) . .
N4 Si2 C18 112.00(10) . .
C20 Si2 C18 106.66(10) . .
N4 Si2 C19 113.06(11) . .
C20 Si2 C19 103.54(11) . .
C18 Si2 C19 107.89(12) . .
C2 N1 C6 118.14(15) . .
C2 N1 Fe1 129.66(13) . .
C6 N1 Fe1 111.75(11) . .
C7 N2 C8 118.73(15) . .
C7 N2 Fe1 115.81(12) . .
C8 N2 Fe1 124.00(11) . .
C13 N3 C9 118.70(16) . .
C13 N3 Fe1 123.38(13) . .
C9 N3 Fe1 116.76(11) . .
Si1 N4 Si2 122.49(9) . .
Si1 N4 Fe1 120.28(9) . .
Si2 N4 Fe1 117.23(8) . .
N1 C2 C3 121.74(19) . .
N1 C2 C1 117.14(17) . .
C3 C2 C1 121.11(18) . .
C2 C3 C4 120.21(19) . .
C5 C4 C3 119.19(18) . .
C4 C5 C6 119.50(19) . .
N1 C6 C7 115.50(15) . .
N1 C6 C5 121.14(17) . .
C7 C6 C5 123.36(17) . .
N2 C7 C6 117.53(16) . .
N2 C8 C9 112.94(14) . 3_667
N2 C8 C8 107.79(17) . 3_667
C9 C8 C8 109.72(17) 3_667 3_667
N3 C9 C10 121.92(16) . .
N3 C9 C8 116.87(15) . 3_667
C10 C9 C8 121.21(16) . 3_667
C9 C10 C11 119.24(19) . .
C12 C11 C10 118.99(19) . .
C11 C12 C13 119.48(18) . .
N3 C13 C12 121.65(18) . .
N3 C13 C14 117.23(18) . .
C12 C13 C14 121.09(18) . .

loop_
_geom_bond_atom_site_label_1
_geom_bond_atom_site_label_2
_geom_bond_distance
_geom_bond_site_symmetry_2
Fe1 N4 1.9489(15) .
Fe1 N2 2.0069(15) .
Fe1 N1 2.0965(15) .
Fe1 N3 2.1464(15) .
Si1 N4 1.7122(16) .
Si1 C17 1.868(3) .
Si1 C16 1.871(2) .
Si1 C15 1.872(3) .
Si2 N4 1.7136(17) .
Si2 C20 1.871(2) .
Si2 C18 1.877(2) .
Si2 C19 1.879(2) .
N1 C2 1.361(2) .
N1 C6 1.381(2) .
N2 C7 1.328(2) .
N2 C8 1.448(2) .
N3 C13 1.346(2) .
N3 C9 1.354(2) .
C1 C2 1.499(3) .
C2 C3 1.376(3) .
C3 C4 1.401(3) .
C4 C5 1.357(3) .
C5 C6 1.415(2) .
C6 C7 1.405(3) .
C8 C9 1.525(2) 3_667
C8 C8 1.561(3) 3_667
C9 C10 1.381(3) .
C9 C8 1.525(2) 3_667
C10 C11 1.385(3) .
C11 C12 1.375(3) .
C12 C13 1.391(3) .
C13 C14 1.490(3) .
